data_4512160
loop_
_publ_author_name
'Zhao, Junwei'
'Li, Hailou'
'Li, Yanzhou'
'Li, Chunyang'
'Wang, Zhenling'
'Chen, Lijuan'

_publ_section_title
;
 Rectangle versus Square Oxalate-Connective Tetralanthanide Cluster
 Anchored in Lacunary Lindqvist Isopolytungstates: Syntheses, Structures,
 and Properties
;
_journal_issue 11
_journal_name_full 'Crystal Growth &amp; Design'
_journal_page_first 5495
_journal_paper_doi 10.1021/cg500675g
_journal_volume 14
_journal_year 2014
_chemical_formula_sum 'C8 H120 K4 Na16 O148 Tb4 W20'
_chemical_formula_weight 7421.96
_chemical_name_systematic
; 
 ? 
;
_space_group_IT_number 2
_symmetry_cell_setting triclinic
_symmetry_space_group_name_Hall '-P 1'
_symmetry_space_group_name_H-M 'P -1'
_atom_sites_solution_hydrogens notdet
_atom_sites_solution_primary direct
_atom_sites_solution_secondary difmap
_audit_creation_method SHELXL-97
_cell_angle_alpha 106.185(10)
_cell_angle_beta 92.996(11)
_cell_angle_gamma 95.207(11)
_cell_formula_units_Z 1
_cell_length_a 10.015(7)
_cell_length_b 19.598(13)
_cell_length_c 19.640(14)
_cell_measurement_reflns_used 12601
_cell_measurement_temperature 296(2)
_cell_measurement_theta_max 25.00
_cell_measurement_theta_min 1.30
_cell_volume 3675(4)
_computing_cell_refinement 'Bruker XSCANS'
_computing_data_collection 'Bruker XSCANS'
_computing_data_reduction 'Bruker SHELXTL'
_computing_molecular_graphics 'Bruker SHELXTL'
_computing_publication_material 'Bruker SHELXTL'
_computing_structure_refinement 'SHELXL-97 (Sheldrick, 1997)'
_computing_structure_solution 'SHELXS-97 (Sheldrick, 1990)'
_diffrn_ambient_temperature 296(2)
_diffrn_detector_area_resol_mean none
_diffrn_measured_fraction_theta_full 0.974
_diffrn_measured_fraction_theta_max 0.974
_diffrn_measurement_device_type 'Bruker P4'
_diffrn_measurement_method '\w scans'
_diffrn_radiation_monochromator graphite
_diffrn_radiation_source 'fine-focus sealed tube'
_diffrn_radiation_type MoK\a
_diffrn_radiation_wavelength 0.71073
_diffrn_reflns_av_R_equivalents 0.0641
_diffrn_reflns_av_sigmaI/netI 0.1141
_diffrn_reflns_limit_h_max 11
_diffrn_reflns_limit_h_min -11
_diffrn_reflns_limit_k_max 23
_diffrn_reflns_limit_k_min -18
_diffrn_reflns_limit_l_max 23
_diffrn_reflns_limit_l_min -23
_diffrn_reflns_number 18363
_diffrn_reflns_theta_full 25.00
_diffrn_reflns_theta_max 25.00
_diffrn_reflns_theta_min 1.30
_diffrn_standards_decay_% none
_diffrn_standards_interval_count none
_diffrn_standards_interval_time none
_diffrn_standards_number none
_exptl_absorpt_coefficient_mu 17.760
_exptl_absorpt_correction_T_max 0.1115
_exptl_absorpt_correction_T_min 0.0907
_exptl_absorpt_correction_type multi-scan
_exptl_absorpt_process_details SADABS
_exptl_crystal_colour colorless
_exptl_crystal_density_diffrn 3.354
_exptl_crystal_density_method 'not measured'
_exptl_crystal_description 'square lamellar'
_exptl_crystal_F_000 3344
_exptl_crystal_size_max 0.26
_exptl_crystal_size_mid 0.23
_exptl_crystal_size_min 0.22
_refine_diff_density_max 2.819
_refine_diff_density_min -2.998
_refine_diff_density_rms 0.489
_refine_ls_extinction_coef 0.00048(3)
_refine_ls_extinction_expression Fc^*^=kFc[1+0.001xFc^2^\l^3^/sin(2\q)]^-1/4^
_refine_ls_extinction_method SHELXL
_refine_ls_goodness_of_fit_ref 1.009
_refine_ls_hydrogen_treatment noref
_refine_ls_matrix_type full
_refine_ls_number_parameters 856
_refine_ls_number_reflns 12601
_refine_ls_number_restraints 60
_refine_ls_restrained_S_all 1.009
_refine_ls_R_factor_all 0.0891
_refine_ls_R_factor_gt 0.0612
_refine_ls_shift/su_max 0.001
_refine_ls_shift/su_mean 0.000
_refine_ls_structure_factor_coef Fsqd
_refine_ls_weighting_details 'calc w=1/[\s^2^(Fo^2^)+(0.0658P)^2^+0.0000P] where P=(Fo^2^+2Fc^2^)/3'
_refine_ls_weighting_scheme calc
_refine_ls_wR_factor_gt 0.1482
_refine_ls_wR_factor_ref 0.1615
_reflns_number_gt 8884
_reflns_number_total 12601
_reflns_threshold_expression >2sigma(I)
_cod_data_source_file cg500675g_si_001.cif
_cod_data_source_block 2-Tb
_cod_depositor_comments
;
The following automatic conversions were performed:

'_symmetry_cell_setting' value 'Triclinic' changed to 'triclinic'
according to
/home/saulius/struct/COD-crude-data--automatic-downloads/rss-feeds/ACS/lib/dictionaries/cif_core.dic
dictionary named 'cif_core.dic' version 2.4.2 from 2011-04-26.

Automatic conversion script
Id: cif_fix_values 2827 2014-09-09 07:05:25Z andrius 

 Adding full bibliography for 4512153--4512160.cif.
;
_cod_original_sg_symbol_H-M P-1
_cod_database_code 4512160

loop_
_symmetry_equiv_pos_as_xyz
'x, y, z'
'-x, -y, -z'

loop_
_atom_site_label
_atom_site_type_symbol
_atom_site_fract_x
_atom_site_fract_y
_atom_site_fract_z
_atom_site_U_iso_or_equiv
_atom_site_adp_type
_atom_site_occupancy
_atom_site_symmetry_multiplicity
_atom_site_calc_flag
_atom_site_refinement_flags
W1 W 1.41852(8) 0.68551(4) 1.14003(4) 0.0185(2) Uani 1 1 d .
W2 W 1.62261(8) 0.81020(4) 1.10150(4) 0.0196(2) Uani 1 1 d .
W3 W 1.69866(8) 0.64049(4) 1.05974(4) 0.0196(2) Uani 1 1 d .
W4 W 1.67054(8) 0.64466(4) 1.23104(4) 0.0178(2) Uani 1 1 d .
W5 W 1.87384(8) 0.76878(4) 1.19325(4) 0.0195(2) Uani 1 1 d .
W6 W 1.48711(8) 0.81382(4) 1.80116(4) 0.0194(2) Uani 1 1 d .
W7 W 1.76535(8) 0.76932(4) 1.72421(4) 0.0238(2) Uani 1 1 d .
W8 W 1.58571(9) 0.64784(4) 1.59218(4) 0.0249(2) Uani 1 1 d .
W9 W 1.30774(8) 0.69237(4) 1.66759(4) 0.0204(2) Uani 1 1 d .
W10 W 1.55377(9) 0.64282(4) 1.76054(4) 0.0216(2) Uani 1 1 d .
Tb1 Tb 1.58516(9) 0.83256(4) 1.29568(5) 0.0170(2) Uani 1 1 d .
Tb2 Tb 1.51679(9) 0.83705(4) 1.61917(5) 0.0168(2) Uani 1 1 d .
K1 K 1.4473(6) 0.5380(3) 0.9124(3) 0.0434(14) Uani 1 1 d .
K2 K 1.3973(7) 0.4770(3) 1.6216(3) 0.0588(18) Uani 1 1 d .
Na1 Na 0.9443(8) 0.5030(4) 0.7745(4) 0.035(2) Uani 1 1 d .
Na2 Na 0.2528(10) 0.6198(4) 0.3702(5) 0.042(2) Uani 1 1 d .
Na3 Na 0.1781(9) 0.7972(4) 0.4127(5) 0.044(2) Uani 1 1 d .
Na4 Na 0.9326(14) 0.9385(8) 0.4037(12) 0.089(6) Uani 0.80 1 d P
Na4' Na 0.946(5) 0.950(2) 0.345(3) 0.037(11) Uiso 0.20 1 d P
Na5 Na 1.1356(8) 0.6383(5) 0.9076(5) 0.041(2) Uani 1 1 d .
Na6 Na 1.0519(11) 0.8123(6) 0.9576(6) 0.060(3) Uani 1 1 d .
Na7 Na 0.2636(15) 0.8665(9) 0.1555(9) 0.035(4) Uani 0.50 1 d P
Na8 Na 0.148(2) 0.8701(11) 0.7066(13) 0.063(6) Uani 0.50 1 d PU
Na9 Na 0.1064(16) 0.7252(9) -0.1559(8) 0.034(4) Uani 0.50 1 d P
Na10 Na 0.097(2) 1.0627(11) 0.3731(12) 0.061 Uiso 0.50 1 d P
O1 O 1.2503(16) 0.6459(8) 1.1143(8) 0.041(4) Uani 1 1 d .
O2 O 1.4030(13) 0.7548(6) 1.2230(7) 0.022(3) Uani 1 1 d .
O3 O 1.4820(14) 0.6216(6) 1.1919(7) 0.029(3) Uani 1 1 d .
O4 O 1.5057(12) 0.6222(6) 1.0594(7) 0.022(3) Uani 1 1 d .
O5 O 1.6483(11) 0.7239(6) 1.1637(6) 0.013(3) Uani 1 1 d .
O6 O 1.4446(13) 0.7550(6) 1.0856(6) 0.021(3) Uani 1 1 d .
O7 O 1.6100(16) 0.8640(7) 1.0463(7) 0.034(4) Uani 1 1 d .
O8 O 1.5813(13) 0.8657(6) 1.1890(7) 0.025(3) Uani 1 1 d .
O9 O 1.8136(14) 0.8255(6) 1.1313(7) 0.028(3) Uani 1 1 d .
O10 O 1.6687(14) 0.7239(7) 1.0290(7) 0.032(3) Uani 1 1 d .
O11 O 1.7319(16) 0.5760(7) 0.9825(7) 0.036(4) Uani 1 1 d .
O12 O 1.8698(14) 0.6883(6) 1.1005(7) 0.029(3) Uani 1 1 d .
O13 O 1.7088(13) 0.5906(6) 1.1321(7) 0.022(3) Uani 1 1 d U
O14 O 1.6887(14) 0.5754(6) 1.2694(8) 0.032(3) Uani 1 1 d U
O15 O 1.6296(13) 0.7162(6) 1.3033(6) 0.020(3) Uani 1 1 d U
O16 O 1.8533(13) 0.6901(6) 1.2364(6) 0.020(3) Uani 1 1 d .
O17 O 2.0469(15) 0.7929(8) 1.2053(9) 0.046(4) Uani 1 1 d .
O18 O 1.8138(11) 0.8289(6) 1.2711(6) 0.016(3) Uani 1 1 d .
O19 O 1.6955(14) 0.8568(7) 1.4174(7) 0.031(3) Uani 1 1 d .
O20 O 1.4311(15) 0.8164(7) 1.3854(7) 0.031(3) Uani 1 1 d .
O21 O 1.4077(15) 0.8243(7) 1.5015(7) 0.035(4) Uani 1 1 d .
O22 O 1.6714(12) 0.8604(7) 1.5332(7) 0.022(3) Uani 1 1 d .
O23 O 1.4515(15) 0.8695(7) 1.8843(7) 0.035(4) Uani 1 1 d .
O24 O 1.4793(12) 0.8711(6) 1.7417(6) 0.015(3) Uani 1 1 d .
O25 O 1.3080(15) 0.7624(7) 1.7607(7) 0.031(3) Uani 1 1 d .
O26 O 1.5337(12) 0.7272(6) 1.6980(6) 0.018(3) Uani 1 1 d .
O27 O 1.5101(13) 0.7257(6) 1.8322(6) 0.020(3) Uani 1 1 d U
O28 O 1.6814(14) 0.8259(7) 1.8075(7) 0.028(3) Uani 1 1 d .
O29 O 1.9378(19) 0.7920(10) 1.7531(10) 0.067(6) Uani 1 1 d .
O30 O 1.7344(15) 0.6904(7) 1.7714(7) 0.032(3) Uani 1 1 d U
O31 O 1.7288(13) 0.8306(6) 1.6744(7) 0.021(3) Uani 1 1 d .
O32 O 1.7646(16) 0.6907(7) 1.6384(7) 0.037(4) Uani 1 1 d .
O33 O 1.6307(15) 0.5800(6) 1.5200(7) 0.032(3) Uani 1 1 d U
O34 O 1.5643(17) 0.7200(6) 1.5544(7) 0.038(4) Uani 1 1 d .
O35 O 1.5875(16) 0.5929(7) 1.6663(7) 0.034(4) Uani 1 1 d .
O36 O 1.3888(15) 0.6277(6) 1.5926(7) 0.030(4) Uani 1 1 d .
O37 O 1.3197(12) 0.7610(6) 1.6224(6) 0.017(3) Uani 1 1 d .
O38 O 1.1380(14) 0.6556(8) 1.6523(8) 0.039(4) Uani 1 1 d .
O39 O 1.3652(13) 0.6259(6) 1.7248(7) 0.026(3) Uani 1 1 d .
O40 O 1.5642(15) 0.5786(7) 1.8076(7) 0.033(4) Uani 1 1 d .
O41 O 1.6852(14) 0.9580(6) 1.3390(7) 0.029(3) Uani 1 1 d .
O42 O 1.4222(14) 0.9189(6) 1.3108(7) 0.027(3) Uani 1 1 d .
O43 O 1.3840(13) 1.0368(6) 1.3406(7) 0.027(3) Uani 1 1 d .
O44 O 1.6520(13) 1.0758(6) 1.3720(7) 0.023(3) Uani 1 1 d .
C1 C 1.4757(18) 0.8284(8) 1.4490(9) 0.013(4) Uani 1 1 d U
C2 C 1.633(2) 0.8521(9) 1.4682(10) 0.021(5) Uani 1 1 d .
C3 C 1.460(2) 0.9875(9) 1.3336(10) 0.020(4) Uani 1 1 d U
C4 C 1.616(2) 1.0086(9) 1.3485(10) 0.026(5) Uani 1 1 d .
O1W O 1.170(2) 0.5513(9) 0.9655(10) 0.063(5) Uani 1 1 d .
O2W O 1.3731(15) 0.6837(8) 0.9336(8) 0.041(4) Uani 1 1 d .
O3W O 1.0857(17) 0.7221(9) 1.0199(9) 0.051(5) Uani 1 1 d .
O4W O 1.132(3) 0.4885(13) 1.5881(14) 0.110(8) Uiso 1 1 d .
O5W O 1.5023(16) 0.3420(8) 1.5984(8) 0.044(4) Uani 1 1 d .
O6W O 0.9092(17) 0.5780(9) 0.7006(10) 0.056(5) Uani 1 1 d U
O7W O 1.658(5) 1.014(2) 1.189(3) 0.069(14) Uiso 0.40 1 d P
O7W' O 1.486(3) 0.9910(16) 1.1619(17) 0.065(9) Uiso 0.60 1 d P
O8W O 0.1558(17) 0.8827(8) 0.3388(9) 0.049(4) Uani 1 1 d .
O9W O 0.1842(17) 0.7063(8) 0.4753(8) 0.047(4) Uani 1 1 d .
O10W O 0.9803(16) 0.4282(9) 0.8483(11) 0.058(5) Uani 1 1 d .
O11W O 1.229(2) 1.0614(12) 1.0444(13) 0.090 Uiso 1 1 d .
O12W O 1.2837(17) 0.8535(10) 0.9991(10) 0.064(6) Uani 1 1 d .
O13W O 0.9913(16) 0.4113(8) 0.6672(9) 0.050(5) Uani 1 1 d .
O14W O 0.8963(15) 0.6005(8) 0.8724(9) 0.043(4) Uani 1 1 d .
O15W O 0.2966(15) 0.5426(7) 0.2524(8) 0.037(4) Uani 1 1 d .
O16W O 1.493(3) 0.9887(13) 1.0306(12) 0.100 Uiso 1 1 d .
O17W O -0.129(2) 0.7586(12) 0.5210(13) 0.098 Uiso 1 1 d .
O18W O 0.909(3) 0.9790(14) 0.2416(15) 0.121(9) Uiso 1 1 d .
O19W O 1.182(2) 1.0207(12) 1.2132(13) 0.090 Uiso 1 1 d .
O20W O -0.041(3) 0.6246(15) 0.5265(16) 0.136(10) Uiso 1 1 d .
O21W O 0.820(2) 0.7572(11) 0.9211(11) 0.078(6) Uiso 1 1 d .
O22W O 0.142(3) 0.8952(13) 0.5166(12) 0.120(11) Uani 1 1 d .
O23W O 0.9988(19) 0.9022(10) 1.0672(11) 0.070(6) Uani 1 1 d .
O24W O -0.060(2) 0.7588(13) 0.3933(10) 0.088(8) Uani 1 1 d .
O25W O 1.239(3) 0.9508(12) 1.0963(18) 0.139(12) Uani 1 1 d .
O26W O 0.266(2) 0.5427(12) 0.4429(13) 0.097(8) Uiso 1 1 d .
O27W O 1.022(2) 0.8976(12) 0.8921(13) 0.099 Uiso 1 1 d .
O28W O 0.360(2) 0.9879(12) 0.9331(13) 0.098 Uiso 1 1 d .
O29W O 0.2005(17) 0.7048(9) 0.3004(9) 0.048(4) Uani 1 1 d .
O30W O 1.1933(14) 0.5536(7) 0.7956(8) 0.033(4) Uani 1 1 d .

loop_
_atom_site_aniso_label
_atom_site_aniso_U_11
_atom_site_aniso_U_22
_atom_site_aniso_U_33
_atom_site_aniso_U_23
_atom_site_aniso_U_13
_atom_site_aniso_U_12
W1 0.0207(5) 0.0192(4) 0.0145(4) 0.0031(3) 0.0003(3) 0.0014(3)
W2 0.0300(5) 0.0166(4) 0.0143(4) 0.0071(3) 0.0015(4) 0.0055(3)
W3 0.0275(5) 0.0154(4) 0.0137(4) -0.0008(3) 0.0042(4) 0.0047(3)
W4 0.0291(5) 0.0097(4) 0.0160(4) 0.0040(3) 0.0028(3) 0.0077(3)
W5 0.0204(4) 0.0184(4) 0.0180(4) 0.0024(3) 0.0005(3) 0.0030(3)
W6 0.0336(5) 0.0120(4) 0.0132(4) 0.0029(3) 0.0054(4) 0.0066(3)
W7 0.0246(5) 0.0271(4) 0.0251(5) 0.0148(4) 0.0028(4) 0.0069(3)
W8 0.0473(6) 0.0137(4) 0.0176(4) 0.0057(3) 0.0123(4) 0.0139(4)
W9 0.0275(5) 0.0154(4) 0.0195(4) 0.0075(3) 0.0015(4) 0.0003(3)
W10 0.0362(5) 0.0147(4) 0.0191(4) 0.0103(3) 0.0074(4) 0.0105(3)
Tb1 0.0265(5) 0.0109(4) 0.0146(5) 0.0039(3) 0.0004(4) 0.0063(4)
Tb2 0.0269(5) 0.0107(4) 0.0137(5) 0.0036(3) 0.0034(4) 0.0054(4)
K1 0.067(4) 0.032(3) 0.026(3) 0.007(2) -0.004(3) -0.012(2)
K2 0.117(6) 0.025(3) 0.029(3) 0.004(2) 0.006(3) -0.011(3)
Na1 0.038(5) 0.029(4) 0.038(5) 0.006(4) 0.002(4) 0.012(4)
Na2 0.054(6) 0.037(5) 0.034(5) 0.008(4) 0.002(5) 0.010(4)
Na3 0.045(6) 0.037(5) 0.050(6) 0.011(4) 0.006(5) 0.013(4)
Na4 0.036(8) 0.064(10) 0.161(19) 0.023(10) -0.001(10) 0.013(7)
Na5 0.028(5) 0.053(6) 0.039(6) 0.006(4) 0.006(4) 0.002(4)
Na6 0.058(7) 0.072(7) 0.057(7) 0.023(6) 0.009(6) 0.024(6)
Na7 0.013(8) 0.060(11) 0.044(11) 0.036(9) -0.006(8) 0.006(8)
Na8 0.064(10) 0.056(9) 0.083(10) 0.040(8) 0.027(8) 0.008(7)
Na9 0.026(9) 0.066(12) 0.011(8) 0.016(8) -0.005(7) -0.001(8)
O1 0.044(10) 0.038(9) 0.034(9) 0.002(7) -0.001(8) 0.001(7)
O2 0.036(8) 0.017(7) 0.019(7) 0.007(6) 0.011(6) 0.017(6)
O3 0.044(9) 0.009(6) 0.029(8) 0.003(6) -0.002(7) -0.004(6)
O4 0.019(7) 0.028(7) 0.019(7) 0.005(6) 0.004(6) 0.010(6)
O5 0.008(6) 0.023(7) 0.011(6) 0.010(5) 0.002(5) -0.004(5)
O6 0.032(8) 0.027(7) 0.009(6) 0.012(5) 0.003(6) 0.015(6)
O7 0.066(11) 0.018(7) 0.020(8) 0.010(6) 0.005(8) -0.001(7)
O8 0.031(8) 0.023(7) 0.025(8) 0.015(6) 0.000(7) -0.002(6)
O9 0.037(9) 0.012(6) 0.028(8) 0.000(6) -0.005(7) -0.004(6)
O10 0.031(9) 0.029(8) 0.032(9) 0.002(6) 0.011(7) 0.008(6)
O11 0.071(12) 0.022(7) 0.015(8) 0.000(6) 0.017(8) 0.009(7)
O12 0.038(9) 0.022(7) 0.022(8) 0.001(6) -0.013(7) 0.008(6)
O13 0.034(7) 0.008(5) 0.021(6) 0.000(5) -0.005(5) -0.005(5)
O14 0.042(7) 0.019(6) 0.039(7) 0.013(5) -0.006(6) 0.014(5)
O15 0.025(6) 0.014(5) 0.017(6) -0.003(5) 0.006(5) 0.012(5)
O16 0.026(8) 0.017(6) 0.016(7) 0.001(5) -0.007(6) 0.007(5)
O17 0.031(9) 0.037(9) 0.062(12) 0.005(8) -0.005(9) 0.001(7)
O18 0.006(6) 0.022(7) 0.023(7) 0.012(5) 0.001(6) 0.003(5)
O19 0.034(9) 0.040(9) 0.018(8) 0.007(6) 0.000(7) 0.002(7)
O20 0.055(10) 0.021(7) 0.021(8) 0.011(6) 0.006(7) 0.013(7)
O21 0.042(9) 0.035(8) 0.022(8) 0.001(7) -0.013(7) 0.013(7)
O22 0.014(7) 0.035(8) 0.014(7) 0.002(6) 0.002(6) -0.003(6)
O23 0.053(10) 0.029(8) 0.015(8) -0.006(6) 0.009(7) 0.002(7)
O24 0.018(7) 0.010(6) 0.017(7) 0.007(5) -0.003(6) -0.004(5)
O25 0.049(10) 0.019(7) 0.023(8) 0.005(6) 0.008(7) 0.005(6)
O26 0.016(7) 0.019(7) 0.022(7) 0.011(6) 0.003(6) 0.006(5)
O27 0.029(6) 0.021(6) 0.009(6) 0.004(5) 0.008(5) 0.001(5)
O28 0.037(9) 0.026(7) 0.017(7) 0.007(6) -0.013(7) -0.007(6)
O29 0.075(14) 0.074(13) 0.064(13) 0.036(11) -0.016(11) 0.027(11)
O30 0.046(7) 0.025(6) 0.032(7) 0.015(5) 0.000(6) 0.021(6)
O31 0.034(8) 0.010(6) 0.020(7) 0.005(5) 0.000(6) 0.005(5)
O32 0.072(12) 0.020(7) 0.023(8) 0.009(6) 0.006(8) 0.021(7)
O33 0.055(8) 0.017(6) 0.026(7) 0.005(5) 0.016(6) 0.021(6)
O34 0.079(12) 0.010(7) 0.025(8) 0.002(6) -0.003(8) 0.018(7)
O35 0.066(11) 0.017(7) 0.025(8) 0.011(6) 0.021(8) 0.014(7)
O36 0.061(10) 0.011(6) 0.023(8) 0.008(6) 0.012(7) 0.010(6)
O37 0.022(7) 0.018(6) 0.013(7) 0.006(5) 0.010(6) -0.002(5)
O38 0.028(9) 0.044(9) 0.042(10) 0.013(8) -0.010(8) -0.006(7)
O39 0.029(8) 0.015(6) 0.028(8) 0.001(6) -0.005(7) -0.006(6)
O40 0.055(10) 0.020(7) 0.028(8) 0.013(6) 0.007(8) 0.010(7)
O41 0.029(8) 0.019(7) 0.039(9) 0.011(6) -0.001(7) 0.007(6)
O42 0.040(9) 0.015(7) 0.033(8) 0.013(6) 0.018(7) 0.013(6)
O43 0.021(8) 0.018(7) 0.043(9) 0.007(6) 0.005(7) 0.015(6)
O44 0.020(7) 0.020(7) 0.029(8) 0.004(6) 0.010(6) 0.005(6)
C1 0.018(8) 0.008(6) 0.013(7) 0.003(6) -0.003(6) 0.005(6)
C2 0.045(13) 0.006(8) 0.015(10) 0.005(7) 0.016(10) 0.010(8)
C3 0.026(8) 0.022(7) 0.016(8) 0.009(6) 0.011(7) 0.001(6)
C4 0.062(15) 0.011(9) 0.007(9) 0.005(7) 0.002(10) 0.008(9)
O1W 0.077(14) 0.048(11) 0.065(13) 0.015(9) 0.009(11) 0.010(10)
O2W 0.041(10) 0.042(9) 0.042(10) 0.022(8) 0.001(8) -0.008(7)
O3W 0.049(11) 0.068(12) 0.041(11) 0.020(9) 0.015(9) 0.013(9)
O5W 0.059(11) 0.035(9) 0.037(10) 0.009(7) -0.003(9) 0.014(8)
O6W 0.057(8) 0.057(8) 0.077(9) 0.047(7) 0.011(7) 0.027(7)
O8W 0.055(11) 0.045(10) 0.048(11) 0.013(8) -0.003(9) 0.010(8)
O9W 0.054(11) 0.046(10) 0.037(10) 0.004(8) 0.001(9) 0.002(8)
O10W 0.042(11) 0.050(10) 0.106(16) 0.052(11) 0.022(11) 0.032(9)
O12W 0.037(11) 0.076(13) 0.069(14) 0.003(11) 0.012(10) 0.009(9)
O13W 0.034(10) 0.044(10) 0.057(12) -0.011(8) 0.017(9) 0.000(8)
O14W 0.033(9) 0.037(9) 0.046(10) -0.007(7) 0.009(8) -0.007(7)
O15W 0.038(9) 0.029(8) 0.049(10) 0.015(7) 0.019(8) 0.009(7)
O22W 0.13(2) 0.13(2) 0.067(16) -0.040(14) -0.033(15) 0.093(18)
O23W 0.064(14) 0.062(12) 0.080(15) 0.016(11) 0.007(12) 0.001(10)
O24W 0.058(13) 0.17(2) 0.037(11) 0.034(13) -0.021(10) 0.019(14)
O25W 0.10(2) 0.066(16) 0.24(4) 0.021(19) -0.01(2) 0.012(14)
O29W 0.046(11) 0.053(10) 0.048(11) 0.012(8) 0.009(9) 0.022(8)
O30W 0.031(9) 0.022(7) 0.052(10) 0.016(7) 0.022(8) 0.010(6)

loop_
_atom_type_symbol
_atom_type_description
_atom_type_scat_dispersion_real
_atom_type_scat_dispersion_imag
_atom_type_scat_source
C C 0.0033 0.0016 'International Tables Vol C Tables 4.2.6.8 and 6.1.1.4'
H H 0.0000 0.0000 'International Tables Vol C Tables 4.2.6.8 and 6.1.1.4'
O O 0.0106 0.0060 'International Tables Vol C Tables 4.2.6.8 and 6.1.1.4'
W W -0.8490 6.8722 'International Tables Vol C Tables 4.2.6.8 and 6.1.1.4'
Tb Tb -0.1723 4.1537 'International Tables Vol C Tables 4.2.6.8 and 6.1.1.4'
K K 0.2009 0.2494 'International Tables Vol C Tables 4.2.6.8 and 6.1.1.4'
Na Na 0.0362 0.0249 'International Tables Vol C Tables 4.2.6.8 and 6.1.1.4'

loop_
_geom_angle_atom_site_label_1
_geom_angle_atom_site_label_2
_geom_angle_atom_site_label_3
_geom_angle
_geom_angle_site_symmetry_1
_geom_angle_site_symmetry_3
O1 W1 O2 103.1(6) . .
O1 W1 O3 100.1(6) . .
O2 W1 O3 91.6(5) . .
O1 W1 O6 104.3(6) . .
O2 W1 O6 93.0(5) . .
O3 W1 O6 153.4(6) . .
O1 W1 O4 97.6(6) . .
O2 W1 O4 159.3(6) . .
O3 W1 O4 83.1(5) . .
O6 W1 O4 83.4(5) . .
O1 W1 O5 172.4(5) . .
O2 W1 O5 84.1(5) . .
O3 W1 O5 77.0(5) . .
O6 W1 O5 77.4(5) . .
O4 W1 O5 75.2(5) . .
O7 W2 O8 104.6(6) . .
O7 W2 O9 102.3(7) . .
O8 W2 O9 91.9(6) . .
O7 W2 O6 103.0(6) . .
O8 W2 O6 91.1(5) . .
O9 W2 O6 152.9(5) . .
O7 W2 O10 97.3(6) . .
O8 W2 O10 158.0(6) . .
O9 W2 O10 84.9(6) . .
O6 W2 O10 82.4(5) . .
O7 W2 O5 172.0(5) . .
O8 W2 O5 83.4(5) . .
O9 W2 O5 77.1(5) . .
O6 W2 O5 76.6(4) . .
O10 W2 O5 74.7(5) . .
O11 W3 O12 105.0(7) . .
O11 W3 O4 101.9(7) . .
O12 W3 O4 153.0(5) . .
O11 W3 O10 104.9(6) . .
O12 W3 O10 87.4(6) . .
O4 W3 O10 87.6(6) . .
O11 W3 O13 103.2(6) . .
O12 W3 O13 86.0(5) . .
O4 W3 O13 86.1(5) . .
O10 W3 O13 151.9(5) . .
O11 W3 O5 178.0(6) . .
O12 W3 O5 76.6(5) . .
O4 W3 O5 76.5(5) . .
O10 W3 O5 76.3(5) . .
O13 W3 O5 75.6(4) . .
O11 W3 K1 53.8(6) . .
O12 W3 K1 155.4(4) . .
O4 W3 K1 50.4(4) . .
O10 W3 K1 86.9(4) . .
O13 W3 K1 109.4(4) . .
O5 W3 K1 124.9(3) . .
O11 W3 K1 76.0(5) . 2_867
O12 W3 K1 123.3(4) . 2_867
O4 W3 K1 61.9(4) . 2_867
O10 W3 K1 148.4(4) . 2_867
O13 W3 K1 41.7(4) . 2_867
O5 W3 K1 102.1(3) . 2_867
K1 W3 K1 67.91(13) . 2_867
O14 W4 O15 103.6(6) . .
O14 W4 O16 103.7(6) . .
O15 W4 O16 91.3(5) . .
O14 W4 O3 101.0(6) . .
O15 W4 O3 92.0(6) . .
O16 W4 O3 153.5(5) . .
O14 W4 O13 96.6(6) . .
O15 W4 O13 159.8(5) . .
O16 W4 O13 84.2(5) . .
O3 W4 O13 83.7(5) . .
O14 W4 O5 171.3(5) . .
O15 W4 O5 84.9(5) . .
O16 W4 O5 77.1(4) . .
O3 W4 O5 77.1(5) . .
O13 W4 O5 74.9(4) . .
O14 W4 K1 71.3(5) . 2_867
O15 W4 K1 148.2(4) . 2_867
O16 W4 K1 120.5(4) . 2_867
O3 W4 K1 59.6(4) . 2_867
O13 W4 K1 40.7(4) . 2_867
O5 W4 K1 100.7(3) . 2_867
O17 W5 O18 102.6(6) . .
O17 W5 O16 102.2(6) . .
O18 W5 O16 90.6(5) . .
O17 W5 O9 102.7(7) . .
O18 W5 O9 92.0(5) . .
O16 W5 O9 153.8(5) . .
O17 W5 O12 97.9(7) . .
O18 W5 O12 159.4(6) . .
O16 W5 O12 83.7(5) . .
O9 W5 O12 84.7(5) . .
O17 W5 O5 172.2(6) . .
O18 W5 O5 85.2(5) . .
O16 W5 O5 76.7(5) . .
O9 W5 O5 77.5(5) . .
O12 W5 O5 74.3(5) . .
O23 W6 O24 103.9(6) . .
O23 W6 O28 102.3(6) . .
O24 W6 O28 91.2(5) . .
O23 W6 O25 102.7(7) . .
O24 W6 O25 91.3(5) . .
O28 W6 O25 153.5(5) . .
O23 W6 O27 97.4(6) . .
O24 W6 O27 158.7(5) . .
O28 W6 O27 84.5(5) . .
O25 W6 O27 83.7(5) . .
O23 W6 O26 172.2(5) . .
O24 W6 O26 83.8(5) . .
O28 W6 O26 78.1(5) . .
O25 W6 O26 75.9(5) . .
O27 W6 O26 74.9(4) . .
O29 W7 O31 104.5(7) . .
O29 W7 O32 103.6(8) . .
O31 W7 O32 92.3(5) . .
O29 W7 O28 101.1(7) . .
O31 W7 O28 91.4(5) . .
O32 W7 O28 153.2(6) . .
O29 W7 O30 96.3(7) . .
O31 W7 O30 159.2(6) . .
O32 W7 O30 83.8(6) . .
O28 W7 O30 83.4(5) . .
O29 W7 O26 170.8(6) . .
O31 W7 O26 84.5(5) . .
O32 W7 O26 77.2(6) . .
O28 W7 O26 76.7(5) . .
O30 W7 O26 74.7(5) . .
O33 W8 O34 103.2(6) . .
O33 W8 O32 100.6(6) . .
O34 W8 O32 93.1(6) . .
O33 W8 O36 104.9(6) . .
O34 W8 O36 90.9(6) . .
O32 W8 O36 152.5(6) . .
O33 W8 O35 98.0(5) . .
O34 W8 O35 158.8(6) . .
O32 W8 O35 84.0(6) . .
O36 W8 O35 82.5(6) . .
O33 W8 O26 171.8(5) . .
O34 W8 O26 84.9(5) . .
O32 W8 O26 77.5(5) . .
O36 W8 O26 75.8(5) . .
O35 W8 O26 73.9(5) . .
O33 W8 K2 78.0(5) . .
O34 W8 K2 142.9(5) . .
O32 W8 K2 123.5(4) . .
O36 W8 K2 54.1(4) . .
O35 W8 K2 41.8(5) . .
O26 W8 K2 96.3(3) . .
O38 W9 O37 105.2(6) . .
O38 W9 O36 101.7(7) . .
O37 W9 O36 91.6(5) . .
O38 W9 O25 101.5(7) . .
O37 W9 O25 92.4(5) . .
O36 W9 O25 154.5(6) . .
O38 W9 O39 95.0(6) . .
O37 W9 O39 159.7(5) . .
O36 W9 O39 82.9(5) . .
O25 W9 O39 84.6(5) . .
O38 W9 O26 170.6(6) . .
O37 W9 O26 84.2(5) . .
O36 W9 O26 77.7(6) . .
O25 W9 O26 77.7(5) . .
O39 W9 O26 75.6(5) . .
O40 W10 O35 103.8(6) . .
O40 W10 O27 103.0(6) . .
O35 W10 O27 153.2(5) . .
O40 W10 O30 104.4(6) . .
O35 W10 O30 87.7(7) . .
O27 W10 O30 86.9(6) . .
O40 W10 O39 101.9(6) . .
O35 W10 O39 85.4(6) . .
O27 W10 O39 87.9(5) . .
O30 W10 O39 153.8(5) . .
O40 W10 O26 178.4(6) . .
O35 W10 O26 76.5(5) . .
O27 W10 O26 76.7(5) . .
O30 W10 O26 77.1(5) . .
O39 W10 O26 76.6(5) . .
O40 W10 K2 79.3(5) . .
O35 W10 K2 44.1(5) . .
O27 W10 K2 142.6(4) . .
O30 W10 K2 129.3(4) . .
O39 W10 K2 55.6(4) . .
O26 W10 K2 100.0(3) . .
O8 Tb1 O18 79.3(4) . .
O8 Tb1 O2 76.2(4) . .
O18 Tb1 O2 124.3(4) . .
O8 Tb1 O15 123.8(4) . .
O18 Tb1 O15 77.0(4) . .
O2 Tb1 O15 76.5(4) . .
O8 Tb1 O42 75.9(4) . .
O18 Tb1 O42 137.1(4) . .
O2 Tb1 O42 82.7(4) . .
O15 Tb1 O42 145.7(4) . .
O8 Tb1 O41 78.9(4) . .
O18 Tb1 O41 75.4(4) . .
O2 Tb1 O41 143.8(4) . .
O15 Tb1 O41 139.6(4) . .
O42 Tb1 O41 65.9(4) . .
O8 Tb1 O20 139.3(5) . .
O18 Tb1 O20 141.3(4) . .
O2 Tb1 O20 78.3(5) . .
O15 Tb1 O20 79.3(4) . .
O42 Tb1 O20 69.8(4) . .
O41 Tb1 O20 105.3(5) . .
O8 Tb1 O19 145.7(5) . .
O18 Tb1 O19 79.2(4) . .
O2 Tb1 O19 138.1(4) . .
O15 Tb1 O19 76.3(4) . .
O42 Tb1 O19 103.1(5) . .
O41 Tb1 O19 70.0(4) . .
O20 Tb1 O19 65.7(5) . .
O8 Tb1 Na4' 85.9(8) . 1_656
O18 Tb1 Na4' 38.2(7) . 1_656
O2 Tb1 Na4' 158.2(7) . 1_656
O15 Tb1 Na4' 104.2(7) . 1_656
O42 Tb1 Na4' 105.1(7) . 1_656
O41 Tb1 Na4' 39.3(7) . 1_656
O20 Tb1 Na4' 123.4(8) . 1_656
O19 Tb1 Na4' 60.9(8) . 1_656
O8 Tb1 Na4 103.4(4) . 1_656
O18 Tb1 Na4 47.0(4) . 1_656
O2 Tb1 Na4 170.4(3) . 1_656
O15 Tb1 Na4 96.2(4) . 1_656
O42 Tb1 Na4 106.6(4) . 1_656
O41 Tb1 Na4 43.6(4) . 1_656
O20 Tb1 Na4 106.7(5) . 1_656
O19 Tb1 Na4 43.2(5) . 1_656
Na4' Tb1 Na4 17.8(7) 1_656 1_656
O31 Tb2 O24 77.3(4) . .
O31 Tb2 O37 123.6(4) . .
O24 Tb2 O37 77.7(4) . .
O31 Tb2 O34 78.5(5) . .
O24 Tb2 O34 124.1(4) . .
O37 Tb2 O34 75.4(5) . .
O31 Tb2 O21 140.4(5) . .
O24 Tb2 O21 142.1(5) . .
O37 Tb2 O21 80.1(5) . .
O34 Tb2 O21 78.3(5) . .
O31 Tb2 O22 77.8(4) . .
O24 Tb2 O22 142.8(4) . .
O37 Tb2 O22 139.5(4) . .
O34 Tb2 O22 76.6(5) . .
O21 Tb2 O22 66.0(5) . .
O31 Tb2 O43 76.9(4) . 2_878
O24 Tb2 O43 77.3(4) . 2_878
O37 Tb2 O43 142.4(4) . 2_878
O34 Tb2 O43 142.2(5) . 2_878
O21 Tb2 O43 103.9(5) . 2_878
O22 Tb2 O43 70.4(4) . 2_878
O31 Tb2 O44 138.4(4) . 2_878
O24 Tb2 O44 76.4(4) . 2_878
O37 Tb2 O44 80.8(4) . 2_878
O34 Tb2 O44 143.1(5) . 2_878
O21 Tb2 O44 70.1(4) . 2_878
O22 Tb2 O44 105.9(4) . 2_878
O43 Tb2 O44 66.3(4) 2_878 2_878
O40 K1 O13 114.3(4) 1_554 2_867
O40 K1 O4 120.6(4) 1_554 .
O13 K1 O4 125.0(4) 2_867 .
O40 K1 O2W 77.3(4) 1_554 .
O13 K1 O2W 130.1(5) 2_867 .
O4 K1 O2W 69.0(4) . .
O40 K1 O1W 132.1(5) 1_554 .
O13 K1 O1W 69.3(5) 2_867 .
O4 K1 O1W 77.4(5) . .
O2W K1 O1W 68.8(5) . .
O40 K1 O11 81.9(4) 1_554 .
O13 K1 O11 130.5(4) 2_867 .
O4 K1 O11 57.7(4) . .
O2W K1 O11 98.4(4) . .
O1W K1 O11 134.6(5) . .
O40 K1 O3 79.3(4) 1_554 2_867
O13 K1 O3 50.0(4) 2_867 2_867
O4 K1 O3 137.1(4) . 2_867
O2W K1 O3 152.3(4) . 2_867
O1W K1 O3 119.2(4) . 2_867
O11 K1 O3 92.7(4) . 2_867
O40 K1 O4 120.9(4) 1_554 2_867
O13 K1 O4 49.5(3) 2_867 2_867
O4 K1 O4 96.0(3) . 2_867
O2W K1 O4 161.4(4) . 2_867
O1W K1 O4 97.9(4) . 2_867
O11 K1 O4 81.5(4) . 2_867
O3 K1 O4 45.5(3) 2_867 2_867
O40 K1 O30W 73.0(4) 1_554 .
O13 K1 O30W 72.4(4) 2_867 .
O4 K1 O30W 127.0(4) . .
O2W K1 O30W 65.0(4) . .
O1W K1 O30W 62.6(4) . .
O11 K1 O30W 152.2(4) . .
O3 K1 O30W 94.0(3) 2_867 .
O4 K1 O30W 121.5(3) 2_867 .
O40 K1 W3 96.9(4) 1_554 .
O13 K1 W3 140.1(3) 2_867 .
O4 K1 W3 30.9(3) . .
O2W K1 W3 79.1(3) . .
O1W K1 W3 108.2(4) . .
O11 K1 W3 27.8(2) . .
O3 K1 W3 118.5(3) 2_867 .
O4 K1 W3 93.7(3) 2_867 .
O30W K1 W3 144.0(3) . .
O40 K1 Na5 95.9(3) 1_554 .
O13 K1 Na5 90.9(3) 2_867 .
O4 K1 Na5 87.7(3) . .
O2W K1 Na5 39.3(3) . .
O1W K1 Na5 37.4(4) . .
O11 K1 Na5 135.7(3) . .
O3 K1 Na5 130.6(3) 2_867 .
O4 K1 Na5 133.1(3) 2_867 .
O30W K1 Na5 39.5(3) . .
W3 K1 Na5 110.93(18) . .
O40 K1 W3 136.0(3) 1_554 2_867
O13 K1 W3 28.2(3) 2_867 2_867
O4 K1 W3 99.7(3) . 2_867
O2W K1 W3 138.6(3) . 2_867
O1W K1 W3 69.9(3) . 2_867
O11 K1 W3 108.8(3) . 2_867
O3 K1 W3 58.1(2) 2_867 2_867
O4 K1 W3 30.0(2) 2_867 2_867
O30W K1 W3 97.7(3) . 2_867
W3 K1 W3 112.09(13) . 2_867
Na5 K1 W3 103.25(19) . 2_867
O33 K2 O35 113.6(5) 2_868 .
O33 K2 O4W 77.2(6) 2_868 .
O35 K2 O4W 122.8(6) . .
O33 K2 O14 131.4(5) 2_868 2_868
O35 K2 O14 113.5(5) . 2_868
O4W K2 O14 87.3(7) . 2_868
O33 K2 O5W 75.5(4) 2_868 .
O35 K2 O5W 114.4(5) . .
O4W K2 O5W 122.6(7) . .
O14 K2 O5W 75.1(4) 2_868 .
O33 K2 O39 134.9(4) 2_868 .
O35 K2 O39 52.6(4) . .
O4W K2 O39 79.4(6) . .
O14 K2 O39 84.8(4) 2_868 .
O5W K2 O39 148.5(4) . .
O33 K2 O36 86.9(4) 2_868 .
O35 K2 O36 52.7(4) . .
O4W K2 O36 73.5(6) . .
O14 K2 O36 132.4(4) 2_868 .
O5W K2 O36 151.4(5) . .
O39 K2 O36 49.5(4) . .
O33 K2 W10 140.5(4) 2_868 .
O35 K2 W10 28.9(3) . .
O4W K2 W10 110.5(6) . .
O14 K2 W10 88.1(3) 2_868 .
O5W K2 W10 122.7(4) . .
O39 K2 W10 31.1(3) . .
O36 K2 W10 60.6(3) . .
O33 K2 W8 88.4(3) 2_868 .
O35 K2 W8 29.8(3) . .
O4W K2 W8 103.4(6) . .
O14 K2 W8 140.2(3) 2_868 .
O5W K2 W8 125.0(4) . .
O39 K2 W8 60.5(3) . .
O36 K2 W8 30.4(3) . .
W10 K2 W8 52.15(8) . .
O33 K2 Na2 89.5(4) 2_868 2_767
O35 K2 Na2 78.3(4) . 2_767
O4W K2 Na2 158.2(6) . 2_767
O14 K2 Na2 88.8(3) 2_868 2_767
O5W K2 Na2 36.0(4) . 2_767
O39 K2 Na2 121.5(3) . 2_767
O36 K2 Na2 123.6(4) . 2_767
W10 K2 Na2 90.78(19) . 2_767
W8 K2 Na2 93.3(2) . 2_767
O10W Na1 O6W 179.7(7) . .
O10W Na1 O14W 93.0(7) . .
O6W Na1 O14W 87.0(6) . .
O10W Na1 O13W 92.6(7) . .
O6W Na1 O13W 87.4(7) . .
O14W Na1 O13W 174.4(7) . .
O10W Na1 O15W 92.8(6) . 2_666
O6W Na1 O15W 87.5(6) . 2_666
O14W Na1 O15W 91.9(5) . 2_666
O13W Na1 O15W 88.2(6) . 2_666
O10W Na1 O30W 90.8(6) . .
O6W Na1 O30W 88.9(6) . .
O14W Na1 O30W 89.0(5) . .
O13W Na1 O30W 90.6(5) . .
O15W Na1 O30W 176.3(6) 2_666 .
O10W Na1 Na5 86.1(6) . .
O6W Na1 Na5 93.7(6) . .
O14W Na1 Na5 44.4(4) . .
O13W Na1 Na5 135.8(5) . .
O15W Na1 Na5 136.0(5) 2_666 .
O30W Na1 Na5 45.3(4) . .
O10W Na1 Na2 100.1(6) . 2_666
O6W Na1 Na2 80.0(5) . 2_666
O14W Na1 Na2 134.3(5) . 2_666
O13W Na1 Na2 44.6(4) . 2_666
O15W Na1 Na2 44.3(4) 2_666 2_666
O30W Na1 Na2 133.9(4) . 2_666
Na5 Na1 Na2 173.8(3) . 2_666
O26W Na2 O9W 85.9(7) . .
O26W Na2 O15W 102.6(7) . .
O9W Na2 O15W 170.1(7) . .
O26W Na2 O13W 96.4(8) . 2_666
O9W Na2 O13W 86.2(6) . 2_666
O15W Na2 O13W 87.6(6) . 2_666
O26W Na2 O5W 88.3(7) . 2_767
O9W Na2 O5W 94.1(6) . 2_767
O15W Na2 O5W 91.4(6) . 2_767
O13W Na2 O5W 175.3(7) 2_666 2_767
O26W Na2 O29W 170.3(8) . .
O9W Na2 O29W 87.8(6) . .
O15W Na2 O29W 83.1(6) . .
O13W Na2 O29W 75.8(6) 2_666 .
O5W Na2 O29W 99.5(6) 2_767 .
O26W Na2 Na3 129.8(7) . .
O9W Na2 Na3 44.0(4) . .
O15W Na2 Na3 127.6(5) . .
O13W Na2 Na3 85.0(5) 2_666 .
O5W Na2 Na3 92.0(4) 2_767 .
O29W Na2 Na3 44.8(4) . .
O26W Na2 Na1 96.9(7) . 2_666
O9W Na2 Na1 130.2(5) . 2_666
O15W Na2 Na1 44.3(4) . 2_666
O13W Na2 Na1 44.0(4) 2_666 2_666
O5W Na2 Na1 135.6(5) 2_767 2_666
O29W Na2 Na1 81.7(5) . 2_666
Na3 Na2 Na1 116.5(3) . 2_666
O26W Na2 K2 61.8(6) . 2_767
O9W Na2 K2 121.4(5) . 2_767
O15W Na2 K2 67.9(4) . 2_767
O13W Na2 K2 140.5(5) 2_666 2_767
O5W Na2 K2 42.5(4) 2_767 2_767
O29W Na2 K2 127.8(5) . 2_767
Na3 Na2 K2 134.5(3) . 2_767
Na1 Na2 K2 102.8(2) 2_666 2_767
O24W Na3 O9W 84.5(7) . .
O24W Na3 O22W 90.8(9) . .
O9W Na3 O22W 96.1(8) . .
O24W Na3 O29W 86.5(7) . .
O9W Na3 O29W 89.1(6) . .
O22W Na3 O29W 173.9(8) . .
O24W Na3 O8W 91.3(7) . .
O9W Na3 O8W 174.3(7) . .
O22W Na3 O8W 87.7(8) . .
O29W Na3 O8W 86.9(6) . .
O24W Na3 O20 159.7(7) . 1_454
O9W Na3 O20 101.9(6) . 1_454
O22W Na3 O20 107.4(8) . 1_454
O29W Na3 O20 74.5(5) . 1_454
O8W Na3 O20 80.9(5) . 1_454
O24W Na3 O21 148.1(7) . 1_454
O9W Na3 O21 70.3(6) . 1_454
O22W Na3 O21 73.4(7) . 1_454
O29W Na3 O21 111.5(6) . 1_454
O8W Na3 O21 114.9(6) . 1_454
O20 Na3 O21 50.0(5) 1_454 1_454
O24W Na3 C1 171.3(7) . 1_454
O9W Na3 C1 86.8(6) . 1_454
O22W Na3 C1 89.9(7) . 1_454
O29W Na3 C1 93.5(6) . 1_454
O8W Na3 C1 97.4(6) . 1_454
O20 Na3 C1 24.7(4) 1_454 1_454
O21 Na3 C1 25.4(4) 1_454 1_454
O24W Na3 Na2 91.3(6) . .
O9W Na3 Na2 44.4(4) . .
O22W Na3 Na2 140.0(7) . .
O29W Na3 Na2 45.7(4) . .
O8W Na3 Na2 132.2(5) . .
O20 Na3 Na2 80.5(4) 1_454 .
O21 Na3 Na2 84.3(4) 1_454 .
C1 Na3 Na2 82.6(4) 1_454 .
O24W Na3 Na4 61.6(6) . 1_455
O9W Na3 Na4 134.0(6) . 1_455
O22W Na3 Na4 57.4(6) . 1_455
O29W Na3 Na4 116.6(6) . 1_455
O8W Na3 Na4 45.5(5) . 1_455
O20 Na3 Na4 120.8(5) 1_454 1_455
O21 Na3 Na4 124.5(5) 1_454 1_455
C1 Na3 Na4 125.5(4) 1_454 1_455
Na2 Na3 Na4 150.7(4) . 1_455
Na4' Na4 O8W 67(2) . 1_655
Na4' Na4 O19 117(2) . 1_454
O8W Na4 O19 125.0(7) 1_655 1_454
Na4' Na4 O41 68(2) . 1_454
O8W Na4 O41 128.6(9) 1_655 1_454
O19 Na4 O41 60.4(5) 1_454 1_454
Na4' Na4 O18 61(2) . 1_454
O8W Na4 O18 76.1(6) 1_655 1_454
O19 Na4 O18 64.4(5) 1_454 1_454
O41 Na4 O18 61.0(5) 1_454 1_454
Na4' Na4 Na10 52(2) . 1_655
O8W Na4 Na10 74.0(7) 1_655 1_655
O19 Na4 Na10 155.6(7) 1_454 1_655
O41 Na4 Na10 96.3(7) 1_454 1_655
O18 Na4 Na10 112.4(8) 1_454 1_655
Na4' Na4 Na3 105(2) . 1_655
O8W Na4 Na3 40.1(4) 1_655 1_655
O19 Na4 Na3 97.0(5) 1_454 1_655
O41 Na4 Na3 143.7(6) 1_454 1_655
O18 Na4 Na3 84.2(4) 1_454 1_655
Na10 Na4 Na3 106.9(6) 1_655 1_655
Na4' Na4 Na4 129(2) . 2_776
O8W Na4 Na4 106.5(6) 1_655 2_776
O19 Na4 Na4 107.6(9) 1_454 2_776
O41 Na4 Na4 120.5(7) 1_454 2_776
O18 Na4 Na4 170.6(9) 1_454 2_776
Na10 Na4 Na4 76.9(6) 1_655 2_776
Na3 Na4 Na4 92.2(5) 1_655 2_776
Na4' Na4 Tb1 80(2) . 1_454
O8W Na4 Tb1 111.3(6) 1_655 1_454
O19 Na4 Tb1 37.2(3) 1_454 1_454
O41 Na4 Tb1 36.9(3) 1_454 1_454
O18 Na4 Tb1 35.4(3) 1_454 1_454
Na10 Na4 Tb1 126.3(7) 1_655 1_454
Na3 Na4 Tb1 107.8(4) 1_655 1_454
Na4 Na4 Tb1 139.8(7) 2_776 1_454
Na4 Na4' O18W 164(3) . .
Na4 Na4' Na10 105(3) . 1_655
O18W Na4' Na10 80.8(17) . 1_655
Na4 Na4' O8W 86(2) . 1_655
O18W Na4' O8W 109(2) . 1_655
Na10 Na4' O8W 88.2(16) 1_655 1_655
Na4 Na4' O18 95(3) . 1_454
O18W Na4' O18 82.3(16) . 1_454
Na10 Na4' O18 160(2) 1_655 1_454
O8W Na4' O18 86.8(13) 1_655 1_454
Na4 Na4' O41 86(2) . 1_454
O18W Na4' O41 77.8(15) . 1_454
Na10 Na4' O41 118.1(17) 1_655 1_454
O8W Na4' O41 153.8(19) 1_655 1_454
O18 Na4' O41 68.7(12) 1_454 1_454
Na4 Na4' Tb1 82(2) . 1_454
O18W Na4' Tb1 86.5(15) . 1_454
Na10 Na4' Tb1 154.0(16) 1_655 1_454
O8W Na4' Tb1 117.5(14) 1_655 1_454
O18 Na4' Tb1 34.1(6) 1_454 1_454
O41 Na4' Tb1 36.4(7) 1_454 1_454
Na4 Na4' Na8 126(2) . 2_676
O18W Na4' Na8 45.0(11) . 2_676
Na10 Na4' Na8 55.9(10) 1_655 2_676
O8W Na4' Na8 134.8(17) 1_655 2_676
O18 Na4' Na8 116.8(15) 1_454 2_676
O41 Na4' Na8 68.3(10) 1_454 2_676
Tb1 Na4' Na8 99.5(10) 1_454 2_676
O1W Na5 Na9 177.5(7) . 1_656
O1W Na5 O2W 89.7(7) . .
Na9 Na5 O2W 89.3(6) 1_656 .
O1W Na5 O14W 96.3(7) . .
Na9 Na5 O14W 84.6(6) 1_656 .
O2W Na5 O14W 173.8(7) . .
O1W Na5 O3W 90.7(7) . .
Na9 Na5 O3W 91.6(6) 1_656 .
O2W Na5 O3W 89.6(6) . .
O14W Na5 O3W 91.8(6) . .
O1W Na5 O30W 88.5(6) . .
Na9 Na5 O30W 89.2(6) 1_656 .
O2W Na5 O30W 88.8(6) . .
O14W Na5 O30W 89.9(6) . .
O3W Na5 O30W 178.2(6) . .
O1W Na5 Na6 135.7(6) . .
Na9 Na5 Na6 46.6(5) 1_656 .
O2W Na5 Na6 89.7(5) . .
O14W Na5 Na6 87.0(5) . .
O3W Na5 Na6 44.9(5) . .
O30W Na5 Na6 135.8(5) . .
O1W Na5 Na1 86.9(6) . .
Na9 Na5 Na1 92.2(5) 1_656 .
O2W Na5 Na1 135.9(5) . .
O14W Na5 Na1 43.5(4) . .
O3W Na5 Na1 134.4(5) . .
O30W Na5 Na1 47.2(4) . .
Na6 Na5 Na1 121.9(3) . .
O1W Na5 K1 51.9(5) . .
Na9 Na5 K1 126.0(5) 1_656 .
O2W Na5 K1 49.8(4) . .
O14W Na5 K1 134.0(5) . .
O3W Na5 K1 117.2(5) . .
O30W Na5 K1 61.1(4) . .
Na6 Na5 K1 138.9(3) . .
Na1 Na5 K1 96.5(2) . .
O12W Na6 O27W 96.5(9) . .
O12W Na6 O21W 172.7(9) . .
O27W Na6 O21W 90.7(9) . .
O12W Na6 O3W 83.5(7) . .
O27W Na6 O3W 177.6(8) . .
O21W Na6 O3W 89.2(7) . .
O12W Na6 O23W 85.3(7) . .
O27W Na6 O23W 89.1(8) . .
O21W Na6 O23W 96.2(7) . .
O3W Na6 O23W 93.3(7) . .
O12W Na6 Na9 94.5(7) . 1_656
O27W Na6 Na9 88.6(8) . 1_656
O21W Na6 Na9 84.3(7) . 1_656
O3W Na6 Na9 89.1(6) . 1_656
O23W Na6 Na9 177.6(8) . 1_656
O12W Na6 Na5 89.1(5) . .
O27W Na6 Na5 132.5(7) . .
O21W Na6 Na5 85.0(6) . .
O3W Na6 Na5 45.2(4) . .
O23W Na6 Na5 138.5(6) . .
Na9 Na6 Na5 43.9(4) 1_656 .
O12W Na6 Na7 46.3(6) . 1_656
O27W Na6 Na7 122.7(7) . 1_656
O21W Na6 Na7 129.8(7) . 1_656
O3W Na6 Na7 58.9(5) . 1_656
O23W Na6 Na7 53.4(6) . 1_656
Na9 Na6 Na7 127.8(5) 1_656 1_656
Na5 Na6 Na7 94.6(4) . 1_656
O25W Na7 O17 124.6(9) 1_454 1_354
O25W Na7 Na6 59.4(8) 1_454 1_454
O17 Na7 Na6 88.8(5) 1_354 1_454
O29 Na8 O44 166.6(11) 1_354 2_777
O29 Na8 O18W 104.4(9) 1_354 2_676
O44 Na8 O18W 84.9(8) 2_777 2_676
O29 Na8 Na10 86.5(7) 1_354 2_576
O44 Na8 Na10 90.7(7) 2_777 2_576
O18W Na8 Na10 57.4(7) 2_676 2_576
O29 Na8 Na4' 116.6(10) 1_354 2_676
O44 Na8 Na4' 66.6(8) 2_777 2_676
O18W Na8 Na4' 32.9(9) 2_676 2_676
Na10 Na8 Na4' 37.0(8) 2_576 2_676
Na5 Na9 Na6 89.5(6) 1_454 1_454
Na5 Na9 O25 121.3(7) 1_454 1_453
Na6 Na9 O25 121.6(7) 1_454 1_453
Na4' Na10 O22 141.6(14) 1_455 2_777
Na4' Na10 O31 150.2(15) 1_455 2_777
O22 Na10 O31 62.0(6) 2_777 2_777
Na4' Na10 Na4 23.4(11) 1_455 1_455
O22 Na10 Na4 121.3(9) 2_777 1_455
O31 Na10 Na4 172.0(9) 2_777 1_455
Na4' Na10 Na8 87.1(13) 1_455 2_576
O22 Na10 Na8 128.4(8) 2_777 2_576
O31 Na10 Na8 81.6(6) 2_777 2_576
Na4 Na10 Na8 99.9(7) 1_455 2_576
W1 O2 Tb1 125.4(6) . .
W1 O3 W4 115.1(6) . .
W1 O3 K1 114.6(5) . 2_867
W4 O3 K1 90.4(5) . 2_867
W3 O4 W1 116.6(6) . .
W3 O4 K1 98.7(5) . .
W1 O4 K1 141.0(6) . .
W3 O4 K1 88.1(4) . 2_867
W1 O4 K1 111.8(5) . 2_867
K1 O4 K1 84.0(3) . 2_867
W4 O5 W5 90.3(4) . .
W4 O5 W1 90.3(4) . .
W5 O5 W1 176.2(6) . .
W4 O5 W3 92.5(4) . .
W5 O5 W3 92.1(4) . .
W1 O5 W3 91.7(4) . .
W4 O5 W2 176.4(6) . .
W5 O5 W2 89.5(4) . .
W1 O5 W2 89.7(4) . .
W3 O5 W2 91.1(4) . .
W1 O6 W2 115.5(6) . .
W2 O8 Tb1 126.1(6) . .
W2 O9 W5 115.5(6) . .
W3 O10 W2 117.9(7) . .
W3 O11 K1 98.4(6) . .
W3 O12 W5 117.0(7) . .
W3 O13 W4 117.0(6) . .
W3 O13 K1 110.1(5) . 2_867
W4 O13 K1 110.7(5) . 2_867
W4 O14 K2 142.0(7) . 2_868
W4 O15 Tb1 125.4(6) . .
W4 O16 W5 115.4(6) . .
W5 O17 Na7 143.2(9) . 1_756
W5 O18 Tb1 124.8(6) . .
W5 O18 Na4' 124.1(12) . 1_656
Tb1 O18 Na4' 107.7(11) . 1_656
W5 O18 Na4 137.5(6) . 1_656
Tb1 O18 Na4 97.6(5) . 1_656
Na4' O18 Na4 24.6(10) 1_656 1_656
C2 O19 Tb1 122.4(13) . .
C2 O19 Na4 133.8(14) . 1_656
Tb1 O19 Na4 99.6(6) . 1_656
C1 O20 Tb1 119.8(13) . .
C1 O20 Na3 94.0(12) . 1_656
Tb1 O20 Na3 145.5(6) . 1_656
C1 O21 Tb2 121.7(12) . .
C1 O21 Na3 88.9(10) . 1_656
Tb2 O21 Na3 149.3(7) . 1_656
C2 O22 Tb2 122.3(12) . .
C2 O22 Na10 134.6(13) . 2_777
Tb2 O22 Na10 101.3(6) . 2_777
W6 O24 Tb2 125.6(5) . .
W9 O25 W6 114.8(7) . .
W9 O25 Na9 113.1(7) . 1_657
W6 O25 Na9 123.7(7) . 1_657
W9 O26 W10 93.0(4) . .
W9 O26 W8 90.5(4) . .
W10 O26 W8 92.2(4) . .
W9 O26 W6 91.1(4) . .
W10 O26 W6 91.6(4) . .
W8 O26 W6 175.8(6) . .
W9 O26 W7 175.6(6) . .
W10 O26 W7 91.4(4) . .
W8 O26 W7 89.1(4) . .
W6 O26 W7 89.0(4) . .
W10 O27 W6 116.8(6) . .
W6 O28 W7 115.7(6) . .
W7 O29 Na8 132.4(9) . 1_756
W10 O30 W7 116.8(6) . .
W7 O31 Tb2 126.0(6) . .
W7 O31 Na10 132.5(7) . 2_777
Tb2 O31 Na10 101.3(6) . 2_777
W7 O32 W8 115.5(7) . .
W8 O33 K2 145.3(7) . 2_868
W8 O34 Tb2 125.2(7) . .
W10 O35 W8 117.4(6) . .
W10 O35 K2 107.1(6) . .
W8 O35 K2 108.3(6) . .
W9 O36 W8 115.3(7) . .
W9 O36 K2 110.9(5) . .
W8 O36 K2 95.5(5) . .
W9 O37 Tb2 126.1(6) . .
W10 O39 W9 114.8(6) . .
W10 O39 K2 93.3(5) . .
W9 O39 K2 109.5(5) . .
W10 O40 K1 139.9(7) . 1_556
C4 O41 Tb1 122.2(13) . .
C4 O41 Na4' 133.3(16) . 1_656
Tb1 O41 Na4' 104.3(10) . 1_656
C4 O41 Na4 133.5(13) . 1_656
Tb1 O41 Na4 99.5(5) . 1_656
Na4' O41 Na4 26.1(10) 1_656 1_656
C3 O42 Tb1 121.2(12) . .
C3 O43 Tb2 119.6(12) . 2_878
C4 O44 Tb2 120.5(13) . 2_878
C4 O44 Na8 114.7(13) . 2_777
Tb2 O44 Na8 101.7(6) 2_878 2_777
O20 C1 O21 126.9(17) . .
O20 C1 C2 117.8(17) . .
O21 C1 C2 115.3(15) . .
O20 C1 Na3 61.3(10) . 1_656
O21 C1 Na3 65.7(10) . 1_656
C2 C1 Na3 174.9(10) . 1_656
O19 C2 O22 131(2) . .
O19 C2 C1 114.3(17) . .
O22 C2 C1 114.2(16) . .
O43 C3 O42 126.2(18) . .
O43 C3 C4 118.5(16) . .
O42 C3 C4 115.2(15) . .
O41 C4 O44 130(2) . .
O41 C4 C3 115.5(16) . .
O44 C4 C3 114.8(16) . .
Na5 O1W K1 90.7(6) . .
Na5 O2W K1 90.9(5) . .
Na6 O3W Na5 89.9(6) . .
Na2 O5W K2 101.4(6) 2_767 .
Na3 O8W Na4' 119.2(13) . 1_455
Na3 O8W Na4 94.3(7) . 1_455
Na4' O8W Na4 26.5(10) 1_455 1_455
Na3 O9W Na2 91.6(6) . .
Na1 O13W Na2 91.3(6) . 2_666
Na1 O14W Na5 92.1(6) . .
Na2 O15W Na1 91.3(5) . 2_666
O16W O16W O28W 100(3) 2_877 2_777
Na4' O18W Na8 102.1(15) . 2_676
Na3 O29W Na2 89.5(6) . .
Na5 O30W Na1 87.5(5) . .
Na5 O30W K1 79.4(5) . .
Na1 O30W K1 131.9(5) . .

loop_
_geom_bond_atom_site_label_1
_geom_bond_atom_site_label_2
_geom_bond_distance
_geom_bond_site_symmetry_2
W1 O1 1.775(16) .
W1 O2 1.832(12) .
W1 O3 1.948(13) .
W1 O6 1.960(12) .
W1 O4 2.014(12) .
W1 O5 2.336(11) .
W2 O7 1.718(13) .
W2 O8 1.849(13) .
W2 O9 1.942(14) .
W2 O6 1.962(14) .
W2 O10 1.992(13) .
W2 O5 2.369(11) .
W3 O11 1.753(12) .
W3 O12 1.898(14) .
W3 O4 1.932(13) .
W3 O10 1.935(14) .
W3 O13 1.940(12) .
W3 O5 2.343(11) .
W3 K1 3.718(5) .
W3 K1 3.859(5) 2_867
W4 O14 1.745(12) .
W4 O15 1.790(11) .
W4 O16 1.945(13) .
W4 O3 1.965(14) .
W4 O13 2.012(12) .
W4 O5 2.322(11) .
W4 K1 3.925(5) 2_867
W5 O17 1.740(15) .
W5 O18 1.819(12) .
W5 O16 1.956(12) .
W5 O9 1.970(13) .
W5 O12 2.046(13) .
W5 O5 2.330(11) .
W6 O23 1.767(13) .
W6 O24 1.835(11) .
W6 O28 1.932(14) .
W6 O25 1.985(15) .
W6 O27 2.013(12) .
W6 O26 2.351(12) .
W7 O29 1.77(2) .
W7 O31 1.797(12) .
W7 O32 1.940(13) .
W7 O28 1.978(14) .
W7 O30 2.021(13) .
W7 O26 2.371(12) .
W8 O33 1.761(12) .
W8 O34 1.794(12) .
W8 O32 1.968(17) .
W8 O36 1.977(15) .
W8 O35 2.039(13) .
W8 O26 2.339(12) .
W8 K2 3.893(6) .
W9 O38 1.762(14) .
W9 O37 1.804(11) .
W9 O36 1.924(13) .
W9 O25 1.957(13) .
W9 O39 2.044(13) .
W9 O26 2.301(12) .
W10 O40 1.764(13) .
W10 O35 1.900(13) .
W10 O27 1.931(11) .
W10 O30 1.931(16) .
W10 O39 1.946(13) .
W10 O26 2.334(11) .
W10 K2 3.761(6) .
Tb1 O8 2.360(12) .
Tb1 O18 2.368(12) .
Tb1 O2 2.387(14) .
Tb1 O15 2.406(11) .
Tb1 O42 2.427(12) .
Tb1 O41 2.464(13) .
Tb1 O20 2.468(14) .
Tb1 O19 2.482(14) .
Tb1 Na4' 4.02(5) 1_656
Tb1 Na4 4.047(16) 1_656
Tb2 O31 2.363(13) .
Tb2 O24 2.372(12) .
Tb2 O37 2.378(12) .
Tb2 O34 2.396(12) .
Tb2 O21 2.441(14) .
Tb2 O22 2.456(13) .
Tb2 O43 2.470(13) 2_878
Tb2 O44 2.489(12) 2_878
K1 O40 2.690(15) 1_554
K1 O13 2.734(13) 2_867
K1 O4 2.897(13) .
K1 O2W 2.940(16) .
K1 O1W 3.03(2) .
K1 O11 3.035(18) .
K1 O3 3.386(13) 2_867
K1 O4 3.406(13) 2_867
K1 O30W 3.428(16) .
K1 Na5 3.848(10) .
K1 W3 3.859(5) 2_867
K2 O33 2.683(15) 2_868
K2 O35 2.736(16) .
K2 O4W 2.75(3) .
K2 O14 2.763(15) 2_868
K2 O5W 2.863(15) .
K2 O39 3.108(13) .
K2 O36 3.168(13) .
K2 Na2 4.151(12) 2_767
Na1 O10W 2.367(17) .
Na1 O6W 2.372(17) .
Na1 O14W 2.407(16) .
Na1 O13W 2.457(17) .
Na1 O15W 2.472(17) 2_666
Na1 O30W 2.567(17) .
Na1 Na5 3.496(12) .
Na1 Na2 3.536(12) 2_666
Na2 O26W 2.36(3) .
Na2 O9W 2.452(17) .
Na2 O15W 2.471(17) .
Na2 O13W 2.485(19) 2_666
Na2 O5W 2.492(19) 2_767
Na2 O29W 2.506(18) .
Na2 Na3 3.502(11) .
Na2 Na1 3.536(12) 2_666
Na2 K2 4.151(12) 2_767
Na3 O24W 2.41(2) .
Na3 O9W 2.434(19) .
Na3 O22W 2.45(2) .
Na3 O29W 2.469(18) .
Na3 O8W 2.521(18) .
Na3 O20 2.633(18) 1_454
Na3 O21 2.731(17) 1_454
Na3 C1 2.99(2) 1_454
Na3 Na4 3.899(16) 1_455
Na4 Na4' 1.25(5) .
Na4 O8W 2.79(2) 1_655
Na4 O19 2.81(2) 1_454
Na4 O41 2.83(2) 1_454
Na4 O18 2.98(2) 1_454
Na4 Na10 3.03(3) 1_655
Na4 Na3 3.899(16) 1_655
Na4 Na4 3.97(4) 2_776
Na4 Tb1 4.047(15) 1_454
Na4' O18W 2.28(6) .
Na4' Na10 2.47(5) 1_655
Na4' O8W 2.58(5) 1_655
Na4' O18 2.61(5) 1_454
Na4' O41 2.63(5) 1_454
Na4' Tb1 4.02(5) 1_454
Na4' Na8 4.10(5) 2_676
Na5 O1W 2.34(2) .
Na5 Na9 2.405(19) 1_656
Na5 O2W 2.438(18) .
Na5 O14W 2.448(18) .
Na5 O3W 2.461(18) .
Na5 O30W 2.489(16) .
Na5 Na6 3.469(14) .
Na6 O12W 2.41(2) .
Na6 O27W 2.41(3) .
Na6 O21W 2.45(2) .
Na6 O3W 2.45(2) .
Na6 O23W 2.49(2) .
Na6 Na9 2.522(19) 1_656
Na6 Na7 4.14(2) 1_656
Na7 O25W 2.29(3) 1_454
Na7 O17 2.86(2) 1_354
Na7 Na6 4.14(2) 1_454
Na8 O29 2.83(3) 1_354
Na8 O44 2.89(2) 2_777
Na8 O18W 2.97(3) 2_676
Na8 Na10 3.40(3) 2_576
Na8 Na4' 4.10(5) 2_676
Na9 Na5 2.405(19) 1_454
Na9 Na6 2.522(19) 1_454
Na9 O25 2.83(2) 1_453
Na10 Na4' 2.47(5) 1_455
Na10 O22 2.90(3) 2_777
Na10 O31 2.98(3) 2_777
Na10 Na4 3.03(3) 1_455
Na10 Na8 3.40(3) 2_576
O3 K1 3.386(13) 2_867
O4 K1 3.406(13) 2_867
O13 K1 2.734(12) 2_867
O14 K2 2.763(15) 2_868
O17 Na7 2.86(2) 1_756
O18 Na4' 2.61(5) 1_656
O18 Na4 2.98(2) 1_656
O19 C2 1.23(2) .
O19 Na4 2.81(2) 1_656
O20 C1 1.25(2) .
O20 Na3 2.633(18) 1_656
O21 C1 1.28(2) .
O21 Na3 2.731(17) 1_656
O22 C2 1.28(2) .
O22 Na10 2.90(3) 2_777
O25 Na9 2.83(2) 1_657
O29 Na8 2.83(3) 1_756
O31 Na10 2.98(3) 2_777
O33 K2 2.683(15) 2_868
O40 K1 2.690(15) 1_556
O41 C4 1.24(2) .
O41 Na4' 2.63(5) 1_656
O41 Na4 2.83(2) 1_656
O42 C3 1.31(2) .
O43 C3 1.27(2) .
O43 Tb2 2.470(13) 2_878
O44 C4 1.28(2) .
O44 Tb2 2.489(12) 2_878
O44 Na8 2.89(2) 2_777
C1 C2 1.59(3) .
C1 Na3 2.99(2) 1_656
C3 C4 1.57(3) .
O5W Na2 2.492(19) 2_767
O7W O7W' 1.75(6) .
O8W Na4' 2.58(5) 1_455
O8W Na4 2.79(2) 1_455
O13W Na2 2.485(19) 2_666
O15W Na1 2.472(17) 2_666
O16W O16W 1.40(4) 2_877
O16W O28W 1.57(3) 2_777
O18W Na8 2.97(3) 2_676
O25W Na7 2.29(3) 1_656
O28W O16W 1.57(3) 2_777
